data_7200973
loop_
_publ_author_name
'Destro, Riccardo'
'Ortoleva, Emanuele'
'Soave, Raffaella'
'Loconte, Laura'
'Lo Presti, Leonardo'

_publ_section_title
;
 Detection and kinetics of the single-crystal to single-crystal
 complete transformation of a thiiranium ion into thietanium ion
;
_journal_issue 33
_journal_name_full 'Physical Chemistry Chemical Physics'
_journal_page_first 7181
_journal_page_last 7188
_journal_paper_doi 10.1039/b901928f
_journal_volume 11
_journal_year 2009
_chemical_formula_sum 'C11 H23 B F4 S'
_chemical_formula_weight 274.16
_chemical_name_systematic
; 
 ? 
;
_space_group_IT_number 61
_symmetry_cell_setting orthorhombic
_symmetry_space_group_name_Hall '-P 2ac 2ab'
_symmetry_space_group_name_H-M 'P b c a'
_atom_sites_solution_hydrogens geom
_atom_sites_solution_primary direct
_atom_sites_solution_secondary difmap
_audit_creation_method SHELXL-97
_cell_angle_alpha 90.00
_cell_angle_beta 90.00
_cell_angle_gamma 90.00
_cell_formula_units_Z 8
_cell_length_a 13.550(5)
_cell_length_b 11.403(5)
_cell_length_c 19.242(8)
_cell_measurement_reflns_used 5150
_cell_measurement_temperature 293(2)
_cell_measurement_theta_max 22.80
_cell_measurement_theta_min 2.56
_cell_volume 2973(2)
_computing_cell_refinement 'Bruker SMART'
_computing_data_collection 'Bruker SMART'
_computing_data_reduction 'Bruker SAINT'
_computing_molecular_graphics
;
Brandenburg, K.; Putz, H. Diamond - Crystal and Molecular Structure 
Visualization 3.1d; Crystal Impact GbR: Bonn, 2006; 
http://www.crystalimpact.com/diamond.
;
_computing_structure_refinement 'SHELXL-97 (Sheldrick, 1997)'
_computing_structure_solution 'SHELXS-97 (Sheldrick, 1990)'
_diffrn_ambient_temperature 293(2)
_diffrn_measured_fraction_theta_full 0.998
_diffrn_measured_fraction_theta_max 0.998
_diffrn_measurement_device_type 'Bruker SMART APEX CCD area detector'
_diffrn_measurement_method 'w scans'
_diffrn_radiation_monochromator graphite
_diffrn_radiation_source 'fine-focus sealed tube'
_diffrn_radiation_type MoK\a
_diffrn_radiation_wavelength 0.71073
_diffrn_reflns_av_R_equivalents 0.2395
_diffrn_reflns_av_sigmaI/netI 0.0542
_diffrn_reflns_limit_h_max 13
_diffrn_reflns_limit_h_min -13
_diffrn_reflns_limit_k_max 10
_diffrn_reflns_limit_k_min -10
_diffrn_reflns_limit_l_max 18
_diffrn_reflns_limit_l_min -18
_diffrn_reflns_number 51068
_diffrn_reflns_theta_full 19.99
_diffrn_reflns_theta_max 19.99
_diffrn_reflns_theta_min 2.12
_exptl_absorpt_coefficient_mu 0.238
_exptl_absorpt_correction_type none
_exptl_crystal_colour colourless
_exptl_crystal_density_diffrn 1.225
_exptl_crystal_density_method 'not measured'
_exptl_crystal_description prism
_exptl_crystal_F_000 1168
_exptl_crystal_size_max 0.32
_exptl_crystal_size_mid 0.25
_exptl_crystal_size_min 0.04
_refine_diff_density_max 0.305
_refine_diff_density_min -0.261
_refine_diff_density_rms 0.072
_refine_ls_extinction_method none
_refine_ls_goodness_of_fit_ref 1.257
_refine_ls_hydrogen_treatment constr
_refine_ls_matrix_type full
_refine_ls_number_parameters 193
_refine_ls_number_reflns 1383
_refine_ls_number_restraints 111
_refine_ls_restrained_S_all 1.229
_refine_ls_R_factor_all 0.2211
_refine_ls_R_factor_gt 0.0698
_refine_ls_shift/su_max 0.005
_refine_ls_shift/su_mean 0.000
_refine_ls_structure_factor_coef Fsqd
_refine_ls_weighting_details 'w=1/[\s^2^(Fo^2^)+(0.0000P)^2^+29.0000P] where P=(Fo^2^+2Fc^2^)/3'
_refine_ls_weighting_scheme calc
_refine_ls_wR_factor_gt 0.1207
_refine_ls_wR_factor_ref 0.1871
_reflns_number_gt 615
_reflns_number_total 1383
_reflns_threshold_expression >2sigma(I)
_cod_data_source_file b901928f.txt
_cod_data_source_block setB3
_cod_depositor_comments
;
The following automatic conversions were performed:

'_refine_ls_weighting_scheme' value 'calc
w=1/[\s^2^(Fo^2^)+(0.0000P)^2^+29.0000P] where P=(Fo^2^+2Fc^2^)/3'
was changed to 'calc'. New tag '_refine_ls_weighting_details' was
created. The value of the new tag was set to
'w=1/[\s^2^(Fo^2^)+(0.0000P)^2^+29.0000P] where P=(Fo^2^+2Fc^2^)/3'.

Automatic conversion script
Id: cif_fix_values 3143 2015-03-26 13:38:13Z robertas 
;
_cod_original_sg_symbol_H-M Pbca
_cod_database_code 7200973

loop_
_symmetry_equiv_pos_as_xyz
'x, y, z'
'-x+1/2, -y, z+1/2'
'-x, y+1/2, -z+1/2'
'x+1/2, -y+1/2, -z'
'-x, -y, -z'
'x-1/2, y, -z-1/2'
'x, -y-1/2, z-1/2'
'-x-1/2, y-1/2, z'

loop_
_atom_site_label
_atom_site_type_symbol
_atom_site_fract_x
_atom_site_fract_y
_atom_site_fract_z
_atom_site_U_iso_or_equiv
_atom_site_adp_type
_atom_site_occupancy
_atom_site_calc_flag
_atom_site_refinement_flags
_atom_site_disorder_assembly
_atom_site_disorder_group
S1 S 0.4259(2) 0.1090(3) 0.61837(17) 0.0544(10) Uani 1 d . . .
C1 C 0.3645(10) 0.0737(12) 0.6969(6) 0.078(5) Uani 1 d . . .
H1A H 0.3779 -0.0064 0.7090 0.118 Uiso 1 calc R . .
H1B H 0.2947 0.0841 0.6910 0.118 Uiso 1 calc R . .
H1C H 0.3876 0.1243 0.7333 0.118 Uiso 1 calc R . .
C2 C 0.5262(10) 0.2773(12) 0.5898(7) 0.064(4) Uani 1 d . . .
H2 H 0.5406 0.2568 0.5414 0.096 Uiso 1 calc . . .
C3 C 0.5495(9) 0.1693(10) 0.6372(5) 0.046(4) Uani 1 d . . .
H3 H 0.5513 0.1952 0.6857 0.068 Uiso 1 calc . . .
C4 C 0.4131(12) 0.2747(12) 0.6009(6) 0.072(4) Uani 1 d . . .
C5 C 0.6370(8) 0.0882(10) 0.6239(6) 0.047(3) Uani 1 d . . .
C6 C 0.3737(11) 0.3417(11) 0.6629(7) 0.089(5) Uani 1 d . . .
H6A H 0.4112 0.3216 0.7035 0.133 Uiso 1 calc R . .
H6B H 0.3057 0.3217 0.6702 0.133 Uiso 1 calc R . .
H6C H 0.3792 0.4244 0.6543 0.133 Uiso 1 calc R . .
C7 C 0.7297(8) 0.1665(12) 0.6356(6) 0.080(5) Uani 1 d . . .
H7A H 0.7394 0.2161 0.5958 0.120 Uiso 1 calc R . .
H7B H 0.7867 0.1176 0.6420 0.120 Uiso 1 calc R . .
H7C H 0.7202 0.2142 0.6762 0.120 Uiso 1 calc R . .
C8 C 0.5715(11) 0.3950(12) 0.6057(9) 0.127(7) Uani 1 d . . .
H8A H 0.5375 0.4548 0.5801 0.190 Uiso 1 calc R . .
H8B H 0.6398 0.3943 0.5926 0.190 Uiso 1 calc R . .
H8C H 0.5659 0.4106 0.6546 0.190 Uiso 1 calc R . .
C9 C 0.6358(10) -0.0083(11) 0.6781(6) 0.079(5) Uani 1 d . . .
H9A H 0.6959 -0.0526 0.6752 0.119 Uiso 1 calc R . .
H9B H 0.5806 -0.0592 0.6698 0.119 Uiso 1 calc R . .
H9C H 0.6302 0.0258 0.7235 0.119 Uiso 1 calc R . .
C10 C 0.3500(10) 0.2969(13) 0.5355(7) 0.099(5) Uani 1 d . . .
H10A H 0.3740 0.2493 0.4979 0.148 Uiso 1 calc R . .
H10B H 0.3542 0.3781 0.5227 0.148 Uiso 1 calc R . .
H10C H 0.2825 0.2770 0.5450 0.148 Uiso 1 calc R . .
C11 C 0.6367(10) 0.0367(11) 0.5518(5) 0.075(4) Uani 1 d . . .
H11A H 0.6971 -0.0055 0.5442 0.112 Uiso 1 calc R . .
H11B H 0.6312 0.0987 0.5182 0.112 Uiso 1 calc R . .
H11C H 0.5817 -0.0157 0.5470 0.112 Uiso 1 calc R . .
B1 B 0.4226(8) -0.2790(9) 0.6420(5) 0.084(6) Uani 1 d D . .
F1A F 0.4321(19) -0.1948(14) 0.5924(8) 0.129(8) Uani 0.60 d PD . .
F2A F 0.3514(13) -0.3563(15) 0.6244(13) 0.135(9) Uani 0.60 d PD . .
F3A F 0.5109(11) -0.3343(18) 0.6501(13) 0.174(12) Uani 0.60 d PD . .
F4A F 0.3975(17) -0.2241(17) 0.7034(6) 0.149(10) Uani 0.60 d PD . .
F1B1 F 0.358(3) -0.212(4) 0.678(2) 0.10(2) Uiso 0.20 d PD . .
F2B1 F 0.483(3) -0.209(4) 0.604(3) 0.16(4) Uiso 0.20 d PD . .
F3B1 F 0.475(3) -0.346(4) 0.6860(18) 0.080(17) Uiso 0.20 d PD . .
F4B1 F 0.371(4) -0.350(4) 0.597(2) 0.12(3) Uiso 0.20 d PD . .
F1B2 F 0.405(3) -0.1663(17) 0.628(2) 0.072(16) Uiso 0.20 d PD . .
F2B2 F 0.437(3) -0.340(3) 0.5821(14) 0.15(2) Uiso 0.20 d PD . .
F3B2 F 0.5056(19) -0.289(3) 0.6809(18) 0.055(14) Uiso 0.20 d PD . .
F4B2 F 0.347(2) -0.326(4) 0.677(2) 0.106(19) Uiso 0.20 d PD . .

loop_
_atom_site_aniso_label
_atom_site_aniso_U_11
_atom_site_aniso_U_22
_atom_site_aniso_U_33
_atom_site_aniso_U_23
_atom_site_aniso_U_13
_atom_site_aniso_U_12
S1 0.056(2) 0.061(2) 0.0460(19) -0.007(2) 0.000(2) -0.008(2)
C1 0.066(9) 0.096(12) 0.074(10) 0.012(9) 0.011(9) -0.012(10)
C2 0.054(9) 0.075(12) 0.063(10) 0.007(8) -0.004(8) -0.004(9)
C3 0.071(10) 0.041(8) 0.024(7) -0.007(6) -0.003(6) -0.004(8)
C4 0.097(12) 0.070(11) 0.049(10) 0.007(8) -0.009(9) -0.005(10)
C5 0.043(8) 0.045(8) 0.052(8) 0.011(8) 0.002(7) 0.004(7)
C6 0.114(13) 0.068(11) 0.085(11) -0.033(9) 0.011(10) 0.027(10)
C7 0.048(9) 0.113(13) 0.078(10) 0.011(10) 0.007(8) -0.001(9)
C8 0.089(12) 0.053(10) 0.24(2) 0.013(14) 0.005(15) -0.032(11)
C9 0.096(12) 0.076(11) 0.065(10) 0.007(9) -0.016(9) 0.023(10)
C10 0.099(12) 0.125(14) 0.071(10) 0.024(11) -0.009(10) 0.023(12)
C11 0.092(11) 0.095(11) 0.038(8) -0.021(8) 0.008(8) 0.018(10)
B1 0.101(16) 0.063(14) 0.087(16) 0.007(12) -0.001(15) 0.008(14)
F1A 0.20(2) 0.130(17) 0.056(11) 0.039(11) 0.009(16) -0.051(16)
F2A 0.110(15) 0.120(17) 0.18(2) -0.031(16) 0.018(17) -0.055(12)
F3A 0.096(14) 0.16(2) 0.26(3) -0.05(2) -0.016(19) 0.066(14)
F4A 0.22(2) 0.19(2) 0.037(9) 0.001(11) 0.007(14) 0.057(19)

loop_
_atom_type_symbol
_atom_type_description
_atom_type_scat_dispersion_real
_atom_type_scat_dispersion_imag
_atom_type_scat_source
C C 0.0033 0.0016 'International Tables Vol C Tables 4.2.6.8 and 6.1.1.4'
H H 0.0000 0.0000 'International Tables Vol C Tables 4.2.6.8 and 6.1.1.4'
B B 0.0013 0.0007 'International Tables Vol C Tables 4.2.6.8 and 6.1.1.4'
F F 0.0171 0.0103 'International Tables Vol C Tables 4.2.6.8 and 6.1.1.4'
S S 0.1246 0.1234 'International Tables Vol C Tables 4.2.6.8 and 6.1.1.4'

loop_
_geom_angle_atom_site_label_1
_geom_angle_atom_site_label_2
_geom_angle_atom_site_label_3
_geom_angle
_geom_angle_site_symmetry_1
_geom_angle_site_symmetry_3
_geom_angle_publ_flag
C1 S1 C3 110.1(6) . . ?
C1 S1 C4 109.2(6) . . ?
C3 S1 C4 75.6(6) . . ?
S1 C1 H1A 109.5 . . ?
S1 C1 H1B 109.5 . . ?
H1A C1 H1B 109.5 . . ?
S1 C1 H1C 109.5 . . ?
H1A C1 H1C 109.5 . . ?
H1B C1 H1C 109.5 . . ?
C8 C2 C4 113.1(13) . . ?
C8 C2 C3 120.0(11) . . ?
C4 C2 C3 95.9(10) . . ?
C8 C2 H2 109.0 . . ?
C4 C2 H2 109.0 . . ?
C3 C2 H2 109.0 . . ?
C5 C3 C2 122.4(10) . . ?
C5 C3 S1 116.5(8) . . ?
C2 C3 S1 89.8(8) . . ?
C5 C3 H3 108.8 . . ?
C2 C3 H3 108.8 . . ?
S1 C3 H3 108.8 . . ?
C6 C4 C10 111.4(12) . . ?
C6 C4 C2 116.7(12) . . ?
C10 C4 C2 115.6(11) . . ?
C6 C4 S1 112.9(9) . . ?
C10 C4 S1 110.7(10) . . ?
C2 C4 S1 87.3(9) . . ?
C11 C5 C9 110.6(10) . . ?
C11 C5 C3 112.8(10) . . ?
C9 C5 C3 108.4(10) . . ?
C11 C5 C7 111.0(10) . . ?
C9 C5 C7 109.0(10) . . ?
C3 C5 C7 104.8(9) . . ?
C4 C6 H6A 109.5 . . ?
C4 C6 H6B 109.5 . . ?
H6A C6 H6B 109.5 . . ?
C4 C6 H6C 109.5 . . ?
H6A C6 H6C 109.5 . . ?
H6B C6 H6C 109.5 . . ?
C5 C7 H7A 109.5 . . ?
C5 C7 H7B 109.5 . . ?
H7A C7 H7B 109.5 . . ?
C5 C7 H7C 109.5 . . ?
H7A C7 H7C 109.5 . . ?
H7B C7 H7C 109.5 . . ?
C2 C8 H8A 109.5 . . ?
C2 C8 H8B 109.5 . . ?
H8A C8 H8B 109.5 . . ?
C2 C8 H8C 109.5 . . ?
H8A C8 H8C 109.5 . . ?
H8B C8 H8C 109.5 . . ?
C5 C9 H9A 109.5 . . ?
C5 C9 H9B 109.5 . . ?
H9A C9 H9B 109.5 . . ?
C5 C9 H9C 109.5 . . ?
H9A C9 H9C 109.5 . . ?
H9B C9 H9C 109.5 . . ?
C4 C10 H10A 109.5 . . ?
C4 C10 H10B 109.5 . . ?
H10A C10 H10B 109.5 . . ?
C4 C10 H10C 109.5 . . ?
H10A C10 H10C 109.5 . . ?
H10B C10 H10C 109.5 . . ?
C5 C11 H11A 109.5 . . ?
C5 C11 H11B 109.5 . . ?
H11A C11 H11B 109.5 . . ?
C5 C11 H11C 109.5 . . ?
H11A C11 H11C 109.5 . . ?
H11B C11 H11C 109.5 . . ?
F1B2 B1 F4B2 110.9(13) . . ?
F1B2 B1 F3B1 140(2) . . ?
F4B2 B1 F3B1 82(2) . . ?
F1B2 B1 F2A 117(2) . . ?
F4B2 B1 F2A 46.5(19) . . ?
F3B1 B1 F2A 99(3) . . ?
F1B2 B1 F2B1 55(2) . . ?
F4B2 B1 F2B1 166(2) . . ?
F3B1 B1 F2B1 111.0(13) . . ?
F2A B1 F2B1 133(3) . . ?
F1B2 B1 F1B1 56(2) . . ?
F4B2 B1 F1B1 59(3) . . ?
F3B1 B1 F1B1 110.2(13) . . ?
F2A B1 F1B1 92(3) . . ?
F2B1 B1 F1B1 109.3(13) . . ?
F1B2 B1 F3B2 109.8(12) . . ?
F4B2 B1 F3B2 109.3(12) . . ?
F3B1 B1 F3B2 34(2) . . ?
F2A B1 F3B2 133(2) . . ?
F2B1 B1 F3B2 81(2) . . ?
F1B1 B1 F3B2 108(3) . . ?
F1B2 B1 F2B2 109.9(12) . . ?
F4B2 B1 F2B2 109.1(13) . . ?
F3B1 B1 F2B2 100(3) . . ?
F2A B1 F2B2 63.8(19) . . ?
F2B1 B1 F2B2 76(3) . . ?
F1B1 B1 F2B2 144(3) . . ?
F3B2 B1 F2B2 107.9(12) . . ?
F1B2 B1 F1A 36.1(16) . . ?
F4B2 B1 F1A 135(2) . . ?
F3B1 B1 F1A 143(2) . . ?
F2A B1 F1A 110.6(11) . . ?
F2B1 B1 F1A 32(2) . . ?
F1B1 B1 F1A 91(2) . . ?
F3B2 B1 F1A 112(2) . . ?
F2B2 B1 F1A 75.6(17) . . ?
F1B2 B1 F3A 129(2) . . ?
F4B2 B1 F3A 116(2) . . ?
F3B1 B1 F3A 37.0(18) . . ?
F2A B1 F3A 110.7(11) . . ?
F2B1 B1 F3A 79(2) . . ?
F1B1 B1 F3A 141(2) . . ?
F3B2 B1 F3A 33.9(15) . . ?
F2B2 B1 F3A 74.6(17) . . ?
F1A B1 F3A 109.0(12) . . ?
F1B2 B1 F4B1 110(3) . . ?
F4B2 B1 F4B1 71(3) . . ?
F3B1 B1 F4B1 109.2(13) . . ?
F2A B1 F4B1 25(3) . . ?
F2B1 B1 F4B1 108.4(13) . . ?
F1B1 B1 F4B1 108.7(13) . . ?
F3B2 B1 F4B1 136(3) . . ?
F2B2 B1 F4B1 41(3) . . ?
F1A B1 F4B1 91(3) . . ?
F3A B1 F4B1 104(3) . . ?
F1B2 B1 F4A 72.4(17) . . ?
F4B2 B1 F4A 64.4(19) . . ?
F3B1 B1 F4A 81.2(19) . . ?
F2A B1 F4A 109.6(12) . . ?
F2B1 B1 F4A 110(3) . . ?
F1B1 B1 F4A 31.7(19) . . ?
F3B2 B1 F4A 76.6(17) . . ?
F2B2 B1 F4A 173(2) . . ?
F1A B1 F4A 107.7(10) . . ?
F3A B1 F4A 109.2(11) . . ?
F4B1 B1 F4A 133(3) . . ?
F2B1 F1A F1B2 104(6) . . ?
F2B1 F1A B1 73.5(18) . . ?
F1B2 F1A B1 70.4(14) . . ?
F2B1 F1A F2B2 77(4) . . ?
F1B2 F1A F2B2 120(2) . . ?
B1 F1A F2B2 52.2(10) . . ?
F4B1 F2A F4B2 145(3) . . ?
F4B1 F2A B1 79(3) . . ?
F4B2 F2A B1 66.2(13) . . ?
F4B1 F2A F2B2 28(4) . . ?
F4B2 F2A F2B2 123.0(18) . . ?
B1 F2A F2B2 58.4(12) . . ?
F3B2 F3A F3B1 57(4) . . ?
F3B2 F3A B1 72.6(15) . . ?
F3B1 F3A B1 70.2(15) . . ?
F3B2 F3A F2B2 124(2) . . ?
F3B1 F3A F2B2 107(3) . . ?
B1 F3A F2B2 52.6(10) . . ?
F3B2 F3A F2B1 80(3) . . ?
F3B1 F3A F2B1 114(3) . . ?
B1 F3A F2B1 50.3(12) . . ?
F2B2 F3A F2B1 59(2) . . ?
F1B1 F4A B1 72.3(17) . . ?
F1B1 F4A F4B2 65(4) . . ?
B1 F4A F4B2 56.4(11) . . ?
F1B1 F4A F1B2 51(4) . . ?
B1 F4A F1B2 52.5(10) . . ?
F4B2 F4A F1B2 92.2(15) . . ?
F1B1 F4A F3B2 123(2) . . ?
B1 F4A F3B2 51.1(10) . . ?
F4B2 F4A F3B2 88.3(15) . . ?
F1B2 F4A F3B2 83.6(14) . . ?
F1B1 F4A F3B1 117(3) . . ?
B1 F4A F3B1 48.4(11) . . ?
F4B2 F4A F3B1 65.3(19) . . ?
F1B2 F4A F3B1 96.4(14) . . ?
F3B2 F4A F3B1 26.0(17) . . ?
F4A F1B1 F1B2 102(5) . . ?
F4A F1B1 F4B2 84(4) . . ?
F1B2 F1B1 F4B2 117(2) . . ?
F4A F1B1 B1 76.0(18) . . ?
F1B2 F1B1 B1 61.1(14) . . ?
F4B2 F1B1 B1 60.1(15) . . ?
F1A F2B1 F1B2 41(4) . . ?
F1A F2B1 B1 74.7(19) . . ?
F1B2 F2B1 B1 61.8(14) . . ?
F1A F2B1 F2B2 77(4) . . ?
F1B2 F2B1 F2B2 98(2) . . ?
B1 F2B1 F2B2 52.3(16) . . ?
F1A F2B1 F3A 123(3) . . ?
F1B2 F2B1 F3A 109.1(18) . . ?
B1 F2B1 F3A 50.9(12) . . ?
F2B2 F2B1 F3A 58.2(18) . . ?
F1A F2B1 F3B2 122(2) . . ?
F1B2 F2B1 F3B2 93(2) . . ?
B1 F2B1 F3B2 49.6(12) . . ?
F2B2 F2B1 F3B2 79.6(17) . . ?
F3A F2B1 F3B2 26.3(13) . . ?
F3B2 F3B1 F3A 58(4) . . ?
F3B2 F3B1 B1 74.1(18) . . ?
F3A F3B1 B1 72.9(16) . . ?
F3B2 F3B1 F4B2 114(3) . . ?
F3A F3B1 F4B2 118(2) . . ?
B1 F3B1 F4B2 49.0(12) . . ?
F3B2 F3B1 F4A 72(4) . . ?
F3A F3B1 F4A 112(3) . . ?
B1 F3B1 F4A 50.3(11) . . ?
F4B2 F3B1 F4A 48.5(15) . . ?
F2A F4B1 F2B2 136(6) . . ?
F2A F4B1 B1 76(2) . . ?
F2B2 F4B1 B1 69.1(18) . . ?
F2A F4B1 F4B2 22.7(19) . . ?
F2B2 F4B1 F4B2 119(2) . . ?
B1 F4B1 F4B2 53.5(15) . . ?
F1A F1B2 F2B1 35(4) . . ?
F1A F1B2 F1B1 133(3) . . ?
F2B1 F1B2 F1B1 123(2) . . ?
F1A F1B2 B1 73.5(16) . . ?
F2B1 F1B2 B1 63.1(15) . . ?
F1B1 F1B2 B1 62.7(14) . . ?
F1A F1B2 F4A 127(2) . . ?
F2B1 F1B2 F4A 103(2) . . ?
F1B1 F1B2 F4A 27(2) . . ?
B1 F1B2 F4A 55.1(11) . . ?
F4B1 F2B2 B1 70.1(18) . . ?
F4B1 F2B2 F2A 17(3) . . ?
B1 F2B2 F2A 57.8(12) . . ?
F4B1 F2B2 F3A 109(3) . . ?
B1 F2B2 F3A 52.8(10) . . ?
F2A F2B2 F3A 92.6(16) . . ?
F4B1 F2B2 F1A 92(4) . . ?
B1 F2B2 F1A 52.3(10) . . ?
F2A F2B2 F1A 91.7(15) . . ?
F3A F2B2 F1A 84.0(14) . . ?
F4B1 F2B2 F2B1 112(3) . . ?
B1 F2B2 F2B1 51.9(15) . . ?
F2A F2B2 F2B1 105.9(18) . . ?
F3A F2B2 F2B1 62.6(19) . . ?
F1A F2B2 F2B1 25.7(19) . . ?
F3B1 F3B2 F3A 66(4) . . ?
F3B1 F3B2 B1 72.1(18) . . ?
F3A F3B2 B1 73.5(16) . . ?
F3B1 F3B2 F4A 82(4) . . ?
F3A F3B2 F4A 124(2) . . ?
B1 F3B2 F4A 52.3(10) . . ?
F3B1 F3B2 F2B1 116(3) . . ?
F3A F3B2 F2B1 74(3) . . ?
B1 F3B2 F2B1 49.3(13) . . ?
F4A F3B2 F2B1 80.7(19) . . ?
F2A F4B2 F1B1 109(3) . . ?
F2A F4B2 B1 67.3(14) . . ?
F1B1 F4B2 B1 61.3(15) . . ?
F2A F4B2 F4A 124.5(18) . . ?
F1B1 F4B2 F4A 31(2) . . ?
B1 F4B2 F4A 59.1(12) . . ?
F2A F4B2 F4B1 12.3(18) . . ?
F1B1 F4B2 F4B1 99(2) . . ?
B1 F4B2 F4B1 55.1(16) . . ?
F4A F4B2 F4B1 112.2(19) . . ?
F2A F4B2 F3B1 90(3) . . ?
F1B1 F4B2 F3B1 91(2) . . ?
B1 F4B2 F3B1 49.1(12) . . ?
F4A F4B2 F3B1 66.2(18) . . ?
F4B1 F4B2 F3B1 82.6(18) . . ?

loop_
_geom_bond_atom_site_label_1
_geom_bond_atom_site_label_2
_geom_bond_distance
_geom_bond_site_symmetry_2
_geom_bond_publ_flag
S1 C1 1.772(12) . ?
S1 C3 1.845(12) . ?
S1 C4 1.927(14) . ?
C1 H1A 0.9600 . ?
C1 H1B 0.9600 . ?
C1 H1C 0.9600 . ?
C2 C8 1.506(17) . ?
C2 C4 1.547(18) . ?
C2 C3 1.565(16) . ?
C2 H2 0.9800 . ?
C3 C5 1.526(15) . ?
C3 H3 0.9800 . ?
C4 C6 1.514(17) . ?
C4 C10 1.543(16) . ?
C5 C11 1.507(14) . ?
C5 C9 1.515(14) . ?
C5 C7 1.558(15) . ?
C6 H6A 0.9600 . ?
C6 H6B 0.9600 . ?
C6 H6C 0.9600 . ?
C7 H7A 0.9600 . ?
C7 H7B 0.9600 . ?
C7 H7C 0.9600 . ?
C8 H8A 0.9600 . ?
C8 H8B 0.9600 . ?
C8 H8C 0.9600 . ?
C9 H9A 0.9600 . ?
C9 H9B 0.9600 . ?
C9 H9C 0.9600 . ?
C10 H10A 0.9600 . ?
C10 H10B 0.9600 . ?
C10 H10C 0.9600 . ?
C11 H11A 0.9600 . ?
C11 H11B 0.9600 . ?
C11 H11C 0.9600 . ?
B1 F1B2 1.335(15) . ?
B1 F4B2 1.339(15) . ?
B1 F3B1 1.341(16) . ?
B1 F2A 1.350(13) . ?
B1 F2B1 1.351(16) . ?
B1 F1B1 1.355(16) . ?
B1 F3B2 1.356(15) . ?
B1 F2B2 1.358(15) . ?
B1 F1A 1.359(12) . ?
B1 F3A 1.363(13) . ?
B1 F4B1 1.367(16) . ?
B1 F4A 1.380(12) . ?
F1A F2B1 0.74(6) . ?
F1A F1B2 0.83(4) . ?
F1A F2B2 1.66(3) . ?
F2A F4B1 0.59(7) . ?
F2A F4B2 1.06(4) . ?
F2A F2B2 1.43(4) . ?
F3A F3B2 0.79(4) . ?
F3A F3B1 0.86(4) . ?
F3A F2B2 1.65(3) . ?
F3A F2B1 1.72(4) . ?
F4A F1B1 0.75(4) . ?
F4A F4B2 1.45(4) . ?
F4A F1B2 1.60(3) . ?
F4A F3B2 1.70(3) . ?
F4A F3B1 1.77(4) . ?
F1B1 F1B2 1.27(5) . ?
F1B1 F4B2 1.32(5) . ?
F2B1 F1B2 1.24(5) . ?
F2B1 F2B2 1.66(6) . ?
F2B1 F3B2 1.76(4) . ?
F3B1 F3B2 0.78(5) . ?
F3B1 F4B2 1.76(4) . ?
F4B1 F2B2 0.95(6) . ?
F4B1 F4B2 1.58(6) . ?

loop_
_geom_torsion_atom_site_label_1
_geom_torsion_atom_site_label_2
_geom_torsion_atom_site_label_3
_geom_torsion_atom_site_label_4
_geom_torsion
_geom_torsion_site_symmetry_1
_geom_torsion_site_symmetry_2
_geom_torsion_site_symmetry_3
_geom_torsion_site_symmetry_4
_geom_torsion_publ_flag
C8 C2 C3 C5 -89.1(15) . . . . ?
C4 C2 C3 C5 149.8(11) . . . . ?
C8 C2 C3 S1 149.1(12) . . . . ?
C4 C2 C3 S1 28.1(9) . . . . ?
C1 S1 C3 C5 105.0(9) . . . . ?
C4 S1 C3 C5 -149.5(9) . . . . ?
C1 S1 C3 C2 -128.4(8) . . . . ?
C4 S1 C3 C2 -22.8(7) . . . . ?
C8 C2 C4 C6 -38.6(17) . . . . ?
C3 C2 C4 C6 87.6(13) . . . . ?
C8 C2 C4 C10 95.3(15) . . . . ?
C3 C2 C4 C10 -138.5(11) . . . . ?
C8 C2 C4 S1 -153.0(11) . . . . ?
C3 C2 C4 S1 -26.8(8) . . . . ?
C1 S1 C4 C6 11.8(13) . . . . ?
C3 S1 C4 C6 -94.8(11) . . . . ?
C1 S1 C4 C10 -113.8(10) . . . . ?
C3 S1 C4 C10 139.6(11) . . . . ?
C1 S1 C4 C2 129.7(8) . . . . ?
C3 S1 C4 C2 23.1(7) . . . . ?
C2 C3 C5 C11 -55.6(15) . . . . ?
S1 C3 C5 C11 52.5(12) . . . . ?
C2 C3 C5 C9 -178.5(10) . . . . ?
S1 C3 C5 C9 -70.3(11) . . . . ?
C2 C3 C5 C7 65.3(13) . . . . ?
S1 C3 C5 C7 173.4(8) . . . . ?
F1B2 B1 F1A F2B1 112(7) . . . . ?
F4B2 B1 F1A F2B1 171(5) . . . . ?
F3B1 B1 F1A F2B1 1(8) . . . . ?
F2A B1 F1A F2B1 -141(6) . . . . ?
F1B1 B1 F1A F2B1 127(5) . . . . ?
F3B2 B1 F1A F2B1 17(6) . . . . ?
F2B2 B1 F1A F2B1 -86(5) . . . . ?
F3A B1 F1A F2B1 -19(6) . . . . ?
F4B1 B1 F1A F2B1 -124(5) . . . . ?
F4A B1 F1A F2B1 100(6) . . . . ?
F4B2 B1 F1A F1B2 59(4) . . . . ?
F3B1 B1 F1A F1B2 -111(4) . . . . ?
F2A B1 F1A F1B2 108(3) . . . . ?
F2B1 B1 F1A F1B2 -112(7) . . . . ?
F1B1 B1 F1A F1B2 15(4) . . . . ?
F3B2 B1 F1A F1B2 -94(3) . . . . ?
F2B2 B1 F1A F1B2 162(4) . . . . ?
F3A B1 F1A F1B2 -130(3) . . . . ?
F4B1 B1 F1A F1B2 124(4) . . . . ?
F4A B1 F1A F1B2 -12(4) . . . . ?
F1B2 B1 F1A F2B2 -162(4) . . . . ?
F4B2 B1 F1A F2B2 -103(2) . . . . ?
F3B1 B1 F1A F2B2 87(4) . . . . ?
F2A B1 F1A F2B2 -54(2) . . . . ?
F2B1 B1 F1A F2B2 86(5) . . . . ?
F1B1 B1 F1A F2B2 -147(3) . . . . ?
F3B2 B1 F1A F2B2 103.8(15) . . . . ?
F3A B1 F1A F2B2 68(2) . . . . ?
F4B1 B1 F1A F2B2 -38(3) . . . . ?
F4A B1 F1A F2B2 -174.0(19) . . . . ?
F1B2 B1 F2A F4B1 81(7) . . . . ?
F4B2 B1 F2A F4B1 175(8) . . . . ?
F3B1 B1 F2A F4B1 -116(6) . . . . ?
F2B1 B1 F2A F4B1 15(8) . . . . ?
F1B1 B1 F2A F4B1 133(6) . . . . ?
F3B2 B1 F2A F4B1 -110(7) . . . . ?
F2B2 B1 F2A F4B1 -20(7) . . . . ?
F1A B1 F2A F4B1 42(7) . . . . ?
F3A B1 F2A F4B1 -79(6) . . . . ?
F4A B1 F2A F4B1 160(6) . . . . ?
F1B2 B1 F2A F4B2 -94(2) . . . . ?
F3B1 B1 F2A F4B2 69(3) . . . . ?
F2B1 B1 F2A F4B2 -160(3) . . . . ?
F1B1 B1 F2A F4B2 -41(3) . . . . ?
F3B2 B1 F2A F4B2 75(3) . . . . ?
F2B2 B1 F2A F4B2 166(3) . . . . ?
F1A B1 F2A F4B2 -133(3) . . . . ?
F3A B1 F2A F4B2 106(3) . . . . ?
F4B1 B1 F2A F4B2 -175(8) . . . . ?
F4A B1 F2A F4B2 -14(3) . . . . ?
F1B2 B1 F2A F2B2 100.2(17) . . . . ?
F4B2 B1 F2A F2B2 -166(3) . . . . ?
F3B1 B1 F2A F2B2 -96(2) . . . . ?
F2B1 B1 F2A F2B2 34(4) . . . . ?
F1B1 B1 F2A F2B2 153(2) . . . . ?
F3B2 B1 F2A F2B2 -91(2) . . . . ?
F1A B1 F2A F2B2 61(2) . . . . ?
F3A B1 F2A F2B2 -60(2) . . . . ?
F4B1 B1 F2A F2B2 20(7) . . . . ?
F4A B1 F2A F2B2 179.8(19) . . . . ?
F1B2 B1 F3A F3B2 66(4) . . . . ?
F4B2 B1 F3A F3B2 -87(4) . . . . ?
F3B1 B1 F3A F3B2 -60(4) . . . . ?
F2A B1 F3A F3B2 -138(4) . . . . ?
F2B1 B1 F3A F3B2 91(4) . . . . ?
F1B1 B1 F3A F3B2 -16(6) . . . . ?
F2B2 B1 F3A F3B2 169(4) . . . . ?
F1A B1 F3A F3B2 101(4) . . . . ?
F4B1 B1 F3A F3B2 -163(4) . . . . ?
F4A B1 F3A F3B2 -17(4) . . . . ?
F1B2 B1 F3A F3B1 126(5) . . . . ?
F4B2 B1 F3A F3B1 -27(4) . . . . ?
F2A B1 F3A F3B1 -78(4) . . . . ?
F2B1 B1 F3A F3B1 151(4) . . . . ?
F1B1 B1 F3A F3B1 44(6) . . . . ?
F3B2 B1 F3A F3B1 60(4) . . . . ?
F2B2 B1 F3A F3B1 -131(5) . . . . ?
F1A B1 F3A F3B1 161(4) . . . . ?
F4B1 B1 F3A F3B1 -103(4) . . . . ?
F4A B1 F3A F3B1 43(5) . . . . ?
F1B2 B1 F3A F2B2 -103.4(18) . . . . ?
F4B2 B1 F3A F2B2 104.1(16) . . . . ?
F3B1 B1 F3A F2B2 131(5) . . . . ?
F2A B1 F3A F2B2 54(2) . . . . ?
F2B1 B1 F3A F2B2 -78(3) . . . . ?
F1B1 B1 F3A F2B2 175(4) . . . . ?
F3B2 B1 F3A F2B2 -169(4) . . . . ?
F1A B1 F3A F2B2 -68(2) . . . . ?
F4B1 B1 F3A F2B2 28(3) . . . . ?
F4A B1 F3A F2B2 174(2) . . . . ?
F1B2 B1 F3A F2B1 -25(3) . . . . ?
F4B2 B1 F3A F2B1 -178(3) . . . . ?
F3B1 B1 F3A F2B1 -151(4) . . . . ?
F2A B1 F3A F2B1 132(3) . . . . ?
F1B1 B1 F3A F2B1 -107(3) . . . . ?
F3B2 B1 F3A F2B1 -91(4) . . . . ?
F2B2 B1 F3A F2B1 78(3) . . . . ?
F1A B1 F3A F2B1 10(3) . . . . ?
F4B1 B1 F3A F2B1 106.4(15) . . . . ?
F4A B1 F3A F2B1 -108(3) . . . . ?
F1B2 B1 F4A F1B1 53(5) . . . . ?
F4B2 B1 F4A F1B1 -71(5) . . . . ?
F3B1 B1 F4A F1B1 -156(5) . . . . ?
F2A B1 F4A F1B1 -59(5) . . . . ?
F2B1 B1 F4A F1B1 94(5) . . . . ?
F3B2 B1 F4A F1B1 170(5) . . . . ?
F2B2 B1 F4A F1B1 -58(16) . . . . ?
F1A B1 F4A F1B1 61(5) . . . . ?
F3A B1 F4A F1B1 179(5) . . . . ?
F4B1 B1 F4A F1B1 -48(6) . . . . ?
F1B2 B1 F4A F4B2 124.5(17) . . . . ?
F3B1 B1 F4A F4B2 -85(2) . . . . ?
F2A B1 F4A F4B2 12(2) . . . . ?
F2B1 B1 F4A F4B2 165(2) . . . . ?
F1B1 B1 F4A F4B2 71(5) . . . . ?
F3B2 B1 F4A F4B2 -119.4(16) . . . . ?
F2B2 B1 F4A F4B2 13(15) . . . . ?
F1A B1 F4A F4B2 132(2) . . . . ?
F3A B1 F4A F4B2 -110(2) . . . . ?
F4B1 B1 F4A F4B2 23(3) . . . . ?
F4B2 B1 F4A F1B2 -124.5(17) . . . . ?
F3B1 B1 F4A F1B2 150(2) . . . . ?
F2A B1 F4A F1B2 -113(2) . . . . ?
F2B1 B1 F4A F1B2 41(2) . . . . ?
F1B1 B1 F4A F1B2 -53(5) . . . . ?
F3B2 B1 F4A F1B2 116.1(15) . . . . ?
F2B2 B1 F4A F1B2 -111(15) . . . . ?
F1A B1 F4A F1B2 7(2) . . . . ?
F3A B1 F4A F1B2 126(2) . . . . ?
F4B1 B1 F4A F1B2 -102(3) . . . . ?
F1B2 B1 F4A F3B2 -116.1(15) . . . . ?
F4B2 B1 F4A F3B2 119.4(16) . . . . ?
F3B1 B1 F4A F3B2 34(2) . . . . ?
F2A B1 F4A F3B2 131(2) . . . . ?
F2B1 B1 F4A F3B2 -75(2) . . . . ?
F1B1 B1 F4A F3B2 -170(5) . . . . ?
F2B2 B1 F4A F3B2 133(15) . . . . ?
F1A B1 F4A F3B2 -109(2) . . . . ?
F3A B1 F4A F3B2 10(2) . . . . ?
F4B1 B1 F4A F3B2 142(3) . . . . ?
F1B2 B1 F4A F3B1 -150(2) . . . . ?
F4B2 B1 F4A F3B1 85(2) . . . . ?
F2A B1 F4A F3B1 97(3) . . . . ?
F2B1 B1 F4A F3B1 -109.3(15) . . . . ?
F1B1 B1 F4A F3B1 156(5) . . . . ?
F3B2 B1 F4A F3B1 -34(2) . . . . ?
F2B2 B1 F4A F3B1 99(15) . . . . ?
F1A B1 F4A F3B1 -143(3) . . . . ?
F3A B1 F4A F3B1 -25(3) . . . . ?
F4B1 B1 F4A F3B1 108(2) . . . . ?
B1 F4A F1B1 F1B2 -55.6(18) . . . . ?
F4B2 F4A F1B1 F1B2 -116(2) . . . . ?
F3B2 F4A F1B1 F1B2 -46(6) . . . . ?
F3B1 F4A F1B1 F1B2 -75(5) . . . . ?
B1 F4A F1B1 F4B2 60.6(12) . . . . ?
F1B2 F4A F1B1 F4B2 116(2) . . . . ?
F3B2 F4A F1B1 F4B2 70(5) . . . . ?
F3B1 F4A F1B1 F4B2 41(4) . . . . ?
F4B2 F4A F1B1 B1 -60.6(13) . . . . ?
F1B2 F4A F1B1 B1 55.6(18) . . . . ?
F3B2 F4A F1B1 B1 10(5) . . . . ?
F3B1 F4A F1B1 B1 -20(4) . . . . ?
F1B2 B1 F1B1 F4A -113(6) . . . . ?
F4B2 B1 F1B1 F4A 92(5) . . . . ?
F3B1 B1 F1B1 F4A 25(5) . . . . ?
F2A B1 F1B1 F4A 126(5) . . . . ?
F2B1 B1 F1B1 F4A -97(5) . . . . ?
F3B2 B1 F1B1 F4A -11(5) . . . . ?
F2B2 B1 F1B1 F4A 170(4) . . . . ?
F1A B1 F1B1 F4A -124(4) . . . . ?
F3A B1 F1B1 F4A -1(7) . . . . ?
F4B1 B1 F1B1 F4A 145(5) . . . . ?
F4B2 B1 F1B1 F1B2 -156(3) . . . . ?
F3B1 B1 F1B1 F1B2 138(3) . . . . ?
F2A B1 F1B1 F1B2 -121(3) . . . . ?
F2B1 B1 F1B1 F1B2 16(3) . . . . ?
F3B2 B1 F1B1 F1B2 102(2) . . . . ?
F2B2 B1 F1B1 F1B2 -77(5) . . . . ?
F1A B1 F1B1 F1B2 -11(3) . . . . ?
F3A B1 F1B1 F1B2 112(3) . . . . ?
F4B1 B1 F1B1 F1B2 -102(3) . . . . ?
F4A B1 F1B1 F1B2 113(6) . . . . ?
F1B2 B1 F1B1 F4B2 156(3) . . . . ?
F3B1 B1 F1B1 F4B2 -66(3) . . . . ?
F2A B1 F1B1 F4B2 34(3) . . . . ?
F2B1 B1 F1B1 F4B2 171(3) . . . . ?
F3B2 B1 F1B1 F4B2 -102(2) . . . . ?
F2B2 B1 F1B1 F4B2 79(4) . . . . ?
F1A B1 F1B1 F4B2 145(3) . . . . ?
F3A B1 F1B1 F4B2 -93(4) . . . . ?
F4B1 B1 F1B1 F4B2 53(3) . . . . ?
F4A B1 F1B1 F4B2 -92(5) . . . . ?
B1 F1A F2B1 F1B2 -64(3) . . . . ?
F2B2 F1A F2B1 F1B2 -118(3) . . . . ?
F1B2 F1A F2B1 B1 64(3) . . . . ?
F2B2 F1A F2B1 B1 -54.0(12) . . . . ?
F1B2 F1A F2B1 F2B2 118(3) . . . . ?
B1 F1A F2B1 F2B2 54.0(12) . . . . ?
F1B2 F1A F2B1 F3A 81(7) . . . . ?
B1 F1A F2B1 F3A 17(5) . . . . ?
F2B2 F1A F2B1 F3A -37(5) . . . . ?
F1B2 F1A F2B1 F3B2 50(7) . . . . ?
B1 F1A F2B1 F3B2 -15(4) . . . . ?
F2B2 F1A F2B1 F3B2 -69(5) . . . . ?
F1B2 B1 F2B1 F1A -42(4) . . . . ?
F4B2 B1 F2B1 F1A -26(15) . . . . ?
F3B1 B1 F2B1 F1A -180(5) . . . . ?
F2A B1 F2B1 F1A 54(6) . . . . ?
F1B1 B1 F2B1 F1A -58(5) . . . . ?
F3B2 B1 F2B1 F1A -164(5) . . . . ?
F2B2 B1 F2B1 F1A 85(5) . . . . ?
F3A B1 F2B1 F1A 162(6) . . . . ?
F4B1 B1 F2B1 F1A 61(5) . . . . ?
F4A B1 F2B1 F1A -91(5) . . . . ?
F4B2 B1 F2B1 F1B2 15(13) . . . . ?
F3B1 B1 F2B1 F1B2 -138(3) . . . . ?
F2A B1 F2B1 F1B2 96(3) . . . . ?
F1B1 B1 F2B1 F1B2 -16(3) . . . . ?
F3B2 B1 F2B1 F1B2 -122(2) . . . . ?
F2B2 B1 F2B1 F1B2 127(2) . . . . ?
F1A B1 F2B1 F1B2 42(4) . . . . ?
F3A B1 F2B1 F1B2 -156(3) . . . . ?
F4B1 B1 F2B1 F1B2 102(3) . . . . ?
F4A B1 F2B1 F1B2 -50(3) . . . . ?
F1B2 B1 F2B1 F2B2 -127(2) . . . . ?
F4B2 B1 F2B1 F2B2 -112(11) . . . . ?
F3B1 B1 F2B1 F2B2 95(3) . . . . ?
F2A B1 F2B1 F2B2 -31(3) . . . . ?
F1B1 B1 F2B1 F2B2 -143(3) . . . . ?
F3B2 B1 F2B1 F2B2 111.1(15) . . . . ?
F1A B1 F2B1 F2B2 -85(5) . . . . ?
F3A B1 F2B1 F2B2 76.7(19) . . . . ?
F4B1 B1 F2B1 F2B2 -25(3) . . . . ?
F4A B1 F2B1 F2B2 -176.8(18) . . . . ?
F1B2 B1 F2B1 F3A 156(3) . . . . ?
F4B2 B1 F2B1 F3A 171(11) . . . . ?
F3B1 B1 F2B1 F3A 18(3) . . . . ?
F2A B1 F2B1 F3A -108(2) . . . . ?
F1B1 B1 F2B1 F3A 140(2) . . . . ?
F3B2 B1 F2B1 F3A 34.3(16) . . . . ?
F2B2 B1 F2B1 F3A -76.7(19) . . . . ?
F1A B1 F2B1 F3A -162(6) . . . . ?
F4B1 B1 F2B1 F3A -102(3) . . . . ?
F4A B1 F2B1 F3A 106.5(14) . . . . ?
F1B2 B1 F2B1 F3B2 122(2) . . . . ?
F4B2 B1 F2B1 F3B2 137(11) . . . . ?
F3B1 B1 F2B1 F3B2 -16(3) . . . . ?
F2A B1 F2B1 F3B2 -142(3) . . . . ?
F1B1 B1 F2B1 F3B2 106(3) . . . . ?
F2B2 B1 F2B1 F3B2 -111.1(15) . . . . ?
F1A B1 F2B1 F3B2 164(5) . . . . ?
F3A B1 F2B1 F3B2 -34.3(16) . . . . ?
F4B1 B1 F2B1 F3B2 -136(3) . . . . ?
F4A B1 F2B1 F3B2 72.1(18) . . . . ?
F3B2 F3A F2B1 F1A -97(8) . . . . ?
F3B1 F3A F2B1 F1A -51(9) . . . . ?
B1 F3A F2B1 F1A -21(6) . . . . ?
F2B2 F3A F2B1 F1A 44(7) . . . . ?
F3B2 F3A F2B1 F1B2 -54(4) . . . . ?
F3B1 F3A F2B1 F1B2 -8(5) . . . . ?
B1 F3A F2B1 F1B2 22(2) . . . . ?
F2B2 F3A F2B1 F1B2 87(3) . . . . ?
F3B2 F3A F2B1 B1 -76(3) . . . . ?
F3B1 F3A F2B1 B1 -30(4) . . . . ?
F2B2 F3A F2B1 B1 64.9(17) . . . . ?
F3B2 F3A F2B1 F2B2 -141(3) . . . . ?
F3B1 F3A F2B1 F2B2 -95(4) . . . . ?
B1 F3A F2B1 F2B2 -64.9(17) . . . . ?
F3B1 F3A F2B1 F3B2 46(3) . . . . ?
B1 F3A F2B1 F3B2 76(3) . . . . ?
F2B2 F3A F2B1 F3B2 141(3) . . . . ?
B1 F3A F3B1 F3B2 -82(2) . . . . ?
F2B2 F3A F3B1 F3B2 -120(3) . . . . ?
F2B1 F3A F3B1 F3B2 -57(3) . . . . ?
F3B2 F3A F3B1 B1 81.8(19) . . . . ?
F2B2 F3A F3B1 B1 -39(3) . . . . ?
F2B1 F3A F3B1 B1 24(3) . . . . ?
F3B2 F3A F3B1 F4B2 102(4) . . . . ?
B1 F3A F3B1 F4B2 21(3) . . . . ?
F2B2 F3A F3B1 F4B2 -18(5) . . . . ?
F2B1 F3A F3B1 F4B2 45(6) . . . . ?
F3B2 F3A F3B1 F4A 49(3) . . . . ?
B1 F3A F3B1 F4A -33(2) . . . . ?
F2B2 F3A F3B1 F4A -71(4) . . . . ?
F2B1 F3A F3B1 F4A -8(5) . . . . ?
F1B2 B1 F3B1 F3B2 -31(6) . . . . ?
F4B2 B1 F3B1 F3B2 -144(4) . . . . ?
F2A B1 F3B1 F3B2 172(4) . . . . ?
F2B1 B1 F3B1 F3B2 29(5) . . . . ?
F1B1 B1 F3B1 F3B2 -92(5) . . . . ?
F2B2 B1 F3B1 F3B2 108(4) . . . . ?
F1A B1 F3B1 F3B2 29(6) . . . . ?
F3A B1 F3B1 F3B2 60(4) . . . . ?
F4B1 B1 F3B1 F3B2 149(5) . . . . ?
F4A B1 F3B1 F3B2 -79(4) . . . . ?
F1B2 B1 F3B1 F3A -91(5) . . . . ?
F4B2 B1 F3B1 F3A 156(4) . . . . ?
F2A B1 F3B1 F3A 112(4) . . . . ?
F2B1 B1 F3B1 F3A -31(5) . . . . ?
F1B1 B1 F3B1 F3A -152(4) . . . . ?
F3B2 B1 F3B1 F3A -60(4) . . . . ?
F2B2 B1 F3B1 F3A 47(4) . . . . ?
F1A B1 F3B1 F3A -31(6) . . . . ?
F4B1 B1 F3B1 F3A 89(5) . . . . ?
F4A B1 F3B1 F3A -139(4) . . . . ?
F1B2 B1 F3B1 F4B2 113(3) . . . . ?
F2A B1 F3B1 F4B2 -43(2) . . . . ?
F2B1 B1 F3B1 F4B2 173(3) . . . . ?
F1B1 B1 F3B1 F4B2 52(3) . . . . ?
F3B2 B1 F3B1 F4B2 144(4) . . . . ?
F2B2 B1 F3B1 F4B2 -108.1(13) . . . . ?
F1A B1 F3B1 F4B2 173(4) . . . . ?
F3A B1 F3B1 F4B2 -156(4) . . . . ?
F4B1 B1 F3B1 F4B2 -67(3) . . . . ?
F4A B1 F3B1 F4B2 65.2(19) . . . . ?
F1B2 B1 F3B1 F4A 48(3) . . . . ?
F4B2 B1 F3B1 F4A -65.2(19) . . . . ?
F2A B1 F3B1 F4A -108.5(13) . . . . ?
F2B1 B1 F3B1 F4A 108(3) . . . . ?
F1B1 B1 F3B1 F4A -13(3) . . . . ?
F3B2 B1 F3B1 F4A 79(4) . . . . ?
F2B2 B1 F3B1 F4A -173(2) . . . . ?
F1A B1 F3B1 F4A 108(3) . . . . ?
F3A B1 F3B1 F4A 139(4) . . . . ?
F4B1 B1 F3B1 F4A -132(3) . . . . ?
F1B1 F4A F3B1 F3B2 110(7) . . . . ?
B1 F4A F3B1 F3B2 84(3) . . . . ?
F4B2 F4A F3B1 F3B2 150(3) . . . . ?
F1B2 F4A F3B1 F3B2 61(3) . . . . ?
F1B1 F4A F3B1 F3A 68(7) . . . . ?
B1 F4A F3B1 F3A 42(3) . . . . ?
F4B2 F4A F3B1 F3A 108(4) . . . . ?
F1B2 F4A F3B1 F3A 19(5) . . . . ?
F3B2 F4A F3B1 F3A -42(3) . . . . ?
F1B1 F4A F3B1 B1 25(5) . . . . ?
F4B2 F4A F3B1 B1 66.1(16) . . . . ?
F1B2 F4A F3B1 B1 -23.3(18) . . . . ?
F3B2 F4A F3B1 B1 -84(3) . . . . ?
F1B1 F4A F3B1 F4B2 -41(5) . . . . ?
B1 F4A F3B1 F4B2 -66.1(16) . . . . ?
F1B2 F4A F3B1 F4B2 -89.5(17) . . . . ?
F3B2 F4A F3B1 F4B2 -150(3) . . . . ?
F4B2 F2A F4B1 F2B2 47(21) . . . . ?
B1 F2A F4B1 F2B2 38(9) . . . . ?
F4B2 F2A F4B1 B1 9(12) . . . . ?
F2B2 F2A F4B1 B1 -38(9) . . . . ?
B1 F2A F4B1 F4B2 -9(12) . . . . ?
F2B2 F2A F4B1 F4B2 -47(21) . . . . ?
F1B2 B1 F4B1 F2A -110(6) . . . . ?
F4B2 B1 F4B1 F2A -4(6) . . . . ?
F3B1 B1 F4B1 F2A 70(7) . . . . ?
F2B1 B1 F4B1 F2A -169(6) . . . . ?
F1B1 B1 F4B1 F2A -50(7) . . . . ?
F3B2 B1 F4B1 F2A 95(7) . . . . ?
F2B2 B1 F4B1 F2A 153(9) . . . . ?
F1A B1 F4B1 F2A -142(6) . . . . ?
F3A B1 F4B1 F2A 108(6) . . . . ?
F4A B1 F4B1 F2A -26(8) . . . . ?
F1B2 B1 F4B1 F2B2 97(3) . . . . ?
F4B2 B1 F4B1 F2B2 -157(4) . . . . ?
F3B1 B1 F4B1 F2B2 -83(4) . . . . ?
F2A B1 F4B1 F2B2 -153(9) . . . . ?
F2B1 B1 F4B1 F2B2 39(4) . . . . ?
F1B1 B1 F4B1 F2B2 157(4) . . . . ?
F3B2 B1 F4B1 F2B2 -58(5) . . . . ?
F1A B1 F4B1 F2B2 66(4) . . . . ?
F3A B1 F4B1 F2B2 -44(4) . . . . ?
F4A B1 F4B1 F2B2 -178(3) . . . . ?
F1B2 B1 F4B1 F4B2 -106.1(17) . . . . ?
F3B1 B1 F4B1 F4B2 74(2) . . . . ?
F2A B1 F4B1 F4B2 4(6) . . . . ?
F2B1 B1 F4B1 F4B2 -165(2) . . . . ?
F1B1 B1 F4B1 F4B2 -46(3) . . . . ?
F3B2 B1 F4B1 F4B2 99(3) . . . . ?
F2B2 B1 F4B1 F4B2 157(4) . . . . ?
F1A B1 F4B1 F4B2 -137(2) . . . . ?
F3A B1 F4B1 F4B2 113(2) . . . . ?
F4A B1 F4B1 F4B2 -22(3) . . . . ?
B1 F1A F1B2 F2B1 67(3) . . . . ?
F2B2 F1A F1B2 F2B1 83(4) . . . . ?
F2B1 F1A F1B2 F1B1 -89(7) . . . . ?
B1 F1A F1B2 F1B1 -22(5) . . . . ?
F2B2 F1A F1B2 F1B1 -6(8) . . . . ?
F2B1 F1A F1B2 B1 -67(3) . . . . ?
F2B2 F1A F1B2 B1 17(3) . . . . ?
F2B1 F1A F1B2 F4A -54(6) . . . . ?
B1 F1A F1B2 F4A 13(4) . . . . ?
F2B2 F1A F1B2 F4A 29(6) . . . . ?
B1 F2B1 F1B2 F1A -100(4) . . . . ?
F2B2 F2B1 F1B2 F1A -60(4) . . . . ?
F3A F2B1 F1B2 F1A -119(5) . . . . ?
F3B2 F2B1 F1B2 F1A -140(5) . . . . ?
F1A F2B1 F1B2 F1B1 119(5) . . . . ?
B1 F2B1 F1B2 F1B1 19(4) . . . . ?
F2B2 F2B1 F1B2 F1B1 59(4) . . . . ?
F3A F2B1 F1B2 F1B1 0(5) . . . . ?
F3B2 F2B1 F1B2 F1B1 -21(4) . . . . ?
F1A F2B1 F1B2 B1 100(4) . . . . ?
F2B2 F2B1 F1B2 B1 39.5(13) . . . . ?
F3A F2B1 F1B2 B1 -19(2) . . . . ?
F3B2 F2B1 F1B2 B1 -40.4(11) . . . . ?
F1A F2B1 F1B2 F4A 139(4) . . . . ?
B1 F2B1 F1B2 F4A 39(2) . . . . ?
F2B2 F2B1 F1B2 F4A 79(3) . . . . ?
F3A F2B1 F1B2 F4A 20(4) . . . . ?
F3B2 F2B1 F1B2 F4A -1(3) . . . . ?
F4A F1B1 F1B2 F1A 90(7) . . . . ?
F4B2 F1B1 F1B2 F1A 1(8) . . . . ?
B1 F1B1 F1B2 F1A 24(5) . . . . ?
F4A F1B1 F1B2 F2B1 47(5) . . . . ?
F4B2 F1B1 F1B2 F2B1 -43(6) . . . . ?
B1 F1B1 F1B2 F2B1 -19(4) . . . . ?
F4A F1B1 F1B2 B1 66(3) . . . . ?
F4B2 F1B1 F1B2 B1 -24(3) . . . . ?
F4B2 F1B1 F1B2 F4A -90(4) . . . . ?
B1 F1B1 F1B2 F4A -66(3) . . . . ?
F4B2 B1 F1B2 F1A -139(4) . . . . ?
F3B1 B1 F1B2 F1A 117(4) . . . . ?
F2A B1 F1B2 F1A -89(3) . . . . ?
F2B1 B1 F1B2 F1A 37(4) . . . . ?
F1B1 B1 F1B2 F1A -162(5) . . . . ?
F3B2 B1 F1B2 F1A 100(4) . . . . ?
F2B2 B1 F1B2 F1A -19(4) . . . . ?
F3A B1 F1B2 F1A 67(3) . . . . ?
F4B1 B1 F1B2 F1A -62(4) . . . . ?
F4A B1 F1B2 F1A 168(4) . . . . ?
F4B2 B1 F1B2 F2B1 -176(3) . . . . ?
F3B1 B1 F1B2 F2B1 81(4) . . . . ?
F2A B1 F1B2 F2B1 -125(3) . . . . ?
F1B1 B1 F1B2 F2B1 162(4) . . . . ?
F3B2 B1 F1B2 F2B1 63(3) . . . . ?
F2B2 B1 F1B2 F2B1 -55(3) . . . . ?
F1A B1 F1B2 F2B1 -37(4) . . . . ?
F3A B1 F1B2 F2B1 31(4) . . . . ?
F4B1 B1 F1B2 F2B1 -99(2) . . . . ?
F4A B1 F1B2 F2B1 131(3) . . . . ?
F4B2 B1 F1B2 F1B1 22(3) . . . . ?
F3B1 B1 F1B2 F1B1 -81(4) . . . . ?
F2A B1 F1B2 F1B1 73(3) . . . . ?
F2B1 B1 F1B2 F1B1 -162(4) . . . . ?
F3B2 B1 F1B2 F1B1 -99(3) . . . . ?
F2B2 B1 F1B2 F1B1 143(3) . . . . ?
F1A B1 F1B2 F1B1 162(5) . . . . ?
F3A B1 F1B2 F1B1 -131(3) . . . . ?
F4B1 B1 F1B2 F1B1 99(2) . . . . ?
F4A B1 F1B2 F1B1 -30(3) . . . . ?
F4B2 B1 F1B2 F4A 53(2) . . . . ?
F3B1 B1 F1B2 F4A -50(3) . . . . ?
F2A B1 F1B2 F4A 103.5(15) . . . . ?
F2B1 B1 F1B2 F4A -131(3) . . . . ?
F1B1 B1 F1B2 F4A 30(3) . . . . ?
F3B2 B1 F1B2 F4A -68(2) . . . . ?
F2B2 B1 F1B2 F4A 173(2) . . . . ?
F1A B1 F1B2 F4A -168(4) . . . . ?
F3A B1 F1B2 F4A -100.8(18) . . . . ?
F4B1 B1 F1B2 F4A 130(3) . . . . ?
F1B1 F4A F1B2 F1A -112(6) . . . . ?
B1 F4A F1B2 F1A -15(4) . . . . ?
F4B2 F4A F1B2 F1A -58(5) . . . . ?
F3B2 F4A F1B2 F1A 30(4) . . . . ?
F3B1 F4A F1B2 F1A 7(5) . . . . ?
F1B1 F4A F1B2 F2B1 -141(4) . . . . ?
B1 F4A F1B2 F2B1 -43(3) . . . . ?
F4B2 F4A F1B2 F2B1 -87(3) . . . . ?
F3B2 F4A F1B2 F2B1 1(3) . . . . ?
F3B1 F4A F1B2 F2B1 -21(4) . . . . ?
B1 F4A F1B2 F1B1 98(4) . . . . ?
F4B2 F4A F1B2 F1B1 54(4) . . . . ?
F3B2 F4A F1B2 F1B1 142(4) . . . . ?
F3B1 F4A F1B2 F1B1 120(4) . . . . ?
F1B1 F4A F1B2 B1 -98(4) . . . . ?
F4B2 F4A F1B2 B1 -43.4(12) . . . . ?
F3B2 F4A F1B2 B1 44.6(10) . . . . ?
F3B1 F4A F1B2 B1 21.9(17) . . . . ?
F2A F4B1 F2B2 B1 -40(10) . . . . ?
F4B2 F4B1 F2B2 B1 -21(3) . . . . ?
B1 F4B1 F2B2 F2A 40(10) . . . . ?
F4B2 F4B1 F2B2 F2A 19(7) . . . . ?
F2A F4B1 F2B2 F3A -4(12) . . . . ?
B1 F4B1 F2B2 F3A 36(3) . . . . ?
F4B2 F4B1 F2B2 F3A 15(6) . . . . ?
F2A F4B1 F2B2 F1A -88(11) . . . . ?
B1 F4B1 F2B2 F1A -48.2(17) . . . . ?
F4B2 F4B1 F2B2 F1A -69(5) . . . . ?
F2A F4B1 F2B2 F2B1 -71(11) . . . . ?
B1 F4B1 F2B2 F2B1 -31(2) . . . . ?
F4B2 F4B1 F2B2 F2B1 -52(5) . . . . ?
F1B2 B1 F2B2 F4B1 -98(4) . . . . ?
F4B2 B1 F2B2 F4B1 23(4) . . . . ?
F3B1 B1 F2B2 F4B1 108(3) . . . . ?
F2A B1 F2B2 F4B1 13(4) . . . . ?
F2B1 B1 F2B2 F4B1 -142(4) . . . . ?
F1B1 B1 F2B2 F4B1 -39(6) . . . . ?
F3B2 B1 F2B2 F4B1 142(4) . . . . ?
F1A B1 F2B2 F4B1 -110(5) . . . . ?
F3A B1 F2B2 F4B1 136(5) . . . . ?
F4A B1 F2B2 F4B1 11(17) . . . . ?
F1B2 B1 F2B2 F2A -111(2) . . . . ?
F4B2 B1 F2B2 F2A 11(2) . . . . ?
F3B1 B1 F2B2 F2A 96(2) . . . . ?
F2B1 B1 F2B2 F2A -155(3) . . . . ?
F1B1 B1 F2B2 F2A -52(5) . . . . ?
F3B2 B1 F2B2 F2A 129(2) . . . . ?
F1A B1 F2B2 F2A -122.2(17) . . . . ?
F3A B1 F2B2 F2A 123.0(16) . . . . ?
F4B1 B1 F2B2 F2A -13(4) . . . . ?
F4A B1 F2B2 F2A -2(15) . . . . ?
F1B2 B1 F2B2 F3A 126(2) . . . . ?
F4B2 B1 F2B2 F3A -112(2) . . . . ?
F3B1 B1 F2B2 F3A -27(2) . . . . ?
F2A B1 F2B2 F3A -123.0(16) . . . . ?
F2B1 B1 F2B2 F3A 82(2) . . . . ?
F1B1 B1 F2B2 F3A -175(4) . . . . ?
F3B2 B1 F2B2 F3A 6(2) . . . . ?
F1A B1 F2B2 F3A 114.8(15) . . . . ?
F4B1 B1 F2B2 F3A -136(5) . . . . ?
F4A B1 F2B2 F3A -125(15) . . . . ?
F1B2 B1 F2B2 F1A 11(2) . . . . ?
F4B2 B1 F2B2 F1A 133(2) . . . . ?
F3B1 B1 F2B2 F1A -142(2) . . . . ?
F2A B1 F2B2 F1A 122.2(17) . . . . ?
F2B1 B1 F2B2 F1A -33(2) . . . . ?
F1B1 B1 F2B2 F1A 71(4) . . . . ?
F3B2 B1 F2B2 F1A -108(2) . . . . ?
F3A B1 F2B2 F1A -114.8(15) . . . . ?
F4B1 B1 F2B2 F1A 110(5) . . . . ?
F4A B1 F2B2 F1A 120(15) . . . . ?
F1B2 B1 F2B2 F2B1 44(2) . . . . ?
F4B2 B1 F2B2 F2B1 166(2) . . . . ?
F3B1 B1 F2B2 F2B1 -109.4(15) . . . . ?
F2A B1 F2B2 F2B1 155(3) . . . . ?
F1B1 B1 F2B2 F2B1 103(4) . . . . ?
F3B2 B1 F2B2 F2B1 -76(2) . . . . ?
F1A B1 F2B2 F2B1 33(2) . . . . ?
F3A B1 F2B2 F2B1 -82(2) . . . . ?
F4B1 B1 F2B2 F2B1 142(4) . . . . ?
F4A B1 F2B2 F2B1 153(15) . . . . ?
F4B2 F2A F2B2 F4B1 -150(13) . . . . ?
B1 F2A F2B2 F4B1 -135(12) . . . . ?
F4B1 F2A F2B2 B1 135(11) . . . . ?
F4B2 F2A F2B2 B1 -16(3) . . . . ?
F4B1 F2A F2B2 F3A 177(11) . . . . ?
F4B2 F2A F2B2 F3A 26(4) . . . . ?
B1 F2A F2B2 F3A 42.0(10) . . . . ?
F4B1 F2A F2B2 F1A 93(11) . . . . ?
F4B2 F2A F2B2 F1A -58(4) . . . . ?
B1 F2A F2B2 F1A -42.0(11) . . . . ?
F4B1 F2A F2B2 F2B1 114(11) . . . . ?
F4B2 F2A F2B2 F2B1 -36(5) . . . . ?
B1 F2A F2B2 F2B1 -20(2) . . . . ?
F3B2 F3A F2B2 F4B1 -57(7) . . . . ?
F3B1 F3A F2B2 F4B1 3(7) . . . . ?
B1 F3A F2B2 F4B1 -44(4) . . . . ?
F2B1 F3A F2B2 F4B1 -106(4) . . . . ?
F3B2 F3A F2B2 B1 -13(5) . . . . ?
F3B1 F3A F2B2 B1 48(3) . . . . ?
F2B1 F3A F2B2 B1 -61.3(17) . . . . ?
F3B2 F3A F2B2 F2A -58(5) . . . . ?
F3B1 F3A F2B2 F2A 2(4) . . . . ?
B1 F3A F2B2 F2A -45.3(12) . . . . ?
F2B1 F3A F2B2 F2A -107(2) . . . . ?
F3B2 F3A F2B2 F1A 33(5) . . . . ?
F3B1 F3A F2B2 F1A 94(4) . . . . ?
B1 F3A F2B2 F1A 46.2(9) . . . . ?
F2B1 F3A F2B2 F1A -15.1(18) . . . . ?
F3B2 F3A F2B2 F2B1 49(5) . . . . ?
F3B1 F3A F2B2 F2B1 109(4) . . . . ?
B1 F3A F2B2 F2B1 61.3(17) . . . . ?
F2B1 F1A F2B2 F4B1 141(4) . . . . ?
F1B2 F1A F2B2 F4B1 43(6) . . . . ?
B1 F1A F2B2 F4B1 62(3) . . . . ?
F2B1 F1A F2B2 B1 79(3) . . . . ?
F1B2 F1A F2B2 B1 -20(4) . . . . ?
F2B1 F1A F2B2 F2A 125(4) . . . . ?
F1B2 F1A F2B2 F2A 26(4) . . . . ?
B1 F1A F2B2 F2A 45.8(12) . . . . ?
F2B1 F1A F2B2 F3A 32(4) . . . . ?
F1B2 F1A F2B2 F3A -67(4) . . . . ?
B1 F1A F2B2 F3A -46.7(10) . . . . ?
F1B2 F1A F2B2 F2B1 -99(6) . . . . ?
B1 F1A F2B2 F2B1 -79(3) . . . . ?
F1A F2B1 F2B2 F4B1 -42(4) . . . . ?
F1B2 F2B1 F2B2 F4B1 -7(4) . . . . ?
B1 F2B1 F2B2 F4B1 38(3) . . . . ?
F3A F2B1 F2B2 F4B1 101(4) . . . . ?
F3B2 F2B1 F2B2 F4B1 84(4) . . . . ?
F1A F2B1 F2B2 B1 -81(3) . . . . ?
F1B2 F2B1 F2B2 B1 -45.1(18) . . . . ?
F3A F2B1 F2B2 B1 62.7(16) . . . . ?
F3B2 F2B1 F2B2 B1 46.2(12) . . . . ?
F1A F2B1 F2B2 F2A -59(4) . . . . ?
F1B2 F2B1 F2B2 F2A -23(3) . . . . ?
B1 F2B1 F2B2 F2A 22(2) . . . . ?
F3A F2B1 F2B2 F2A 85(2) . . . . ?
F3B2 F2B1 F2B2 F2A 68(2) . . . . ?
F1A F2B1 F2B2 F3A -143(4) . . . . ?
F1B2 F2B1 F2B2 F3A -108(3) . . . . ?
B1 F2B1 F2B2 F3A -62.7(16) . . . . ?
F3B2 F2B1 F2B2 F3A -16.5(14) . . . . ?
F1B2 F2B1 F2B2 F1A 35(3) . . . . ?
B1 F2B1 F2B2 F1A 81(3) . . . . ?
F3A F2B1 F2B2 F1A 143(4) . . . . ?
F3B2 F2B1 F2B2 F1A 127(4) . . . . ?
B1 F3B1 F3B2 F3A -79.5(18) . . . . ?
F4B2 F3B1 F3B2 F3A -108(3) . . . . ?
F4A F3B1 F3B2 F3A -132(2) . . . . ?
F3A F3B1 F3B2 B1 79.5(18) . . . . ?
F4B2 F3B1 F3B2 B1 -29(3) . . . . ?
F4A F3B1 F3B2 B1 -52.8(9) . . . . ?
F3A F3B1 F3B2 F4A 132(2) . . . . ?
B1 F3B1 F3B2 F4A 52.8(9) . . . . ?
F4B2 F3B1 F3B2 F4A 24(3) . . . . ?
F3A F3B1 F3B2 F2B1 57(3) . . . . ?
B1 F3B1 F3B2 F2B1 -23(3) . . . . ?
F4B2 F3B1 F3B2 F2B1 -52(5) . . . . ?
F4A F3B1 F3B2 F2B1 -76(3) . . . . ?
B1 F3A F3B2 F3B1 77.4(18) . . . . ?
F2B2 F3A F3B2 F3B1 88(4) . . . . ?
F2B1 F3A F3B2 F3B1 129(2) . . . . ?
F3B1 F3A F3B2 B1 -77.4(18) . . . . ?
F2B2 F3A F3B2 B1 11(4) . . . . ?
F2B1 F3A F3B2 B1 51.5(12) . . . . ?
F3B1 F3A F3B2 F4A -62(4) . . . . ?
B1 F3A F3B2 F4A 16(3) . . . . ?
F2B2 F3A F3B2 F4A 26(7) . . . . ?
F2B1 F3A F3B2 F4A 67(4) . . . . ?
F3B1 F3A F3B2 F2B1 -129(2) . . . . ?
B1 F3A F3B2 F2B1 -51.5(12) . . . . ?
F2B2 F3A F3B2 F2B1 -41(4) . . . . ?
F1B2 B1 F3B2 F3B1 160(4) . . . . ?
F4B2 B1 F3B2 F3B1 38(4) . . . . ?
F2A B1 F3B2 F3B1 -10(5) . . . . ?
F2B1 B1 F3B2 F3B1 -153(4) . . . . ?
F1B1 B1 F3B2 F3B1 100(4) . . . . ?
F2B2 B1 F3B2 F3B1 -81(4) . . . . ?
F1A B1 F3B2 F3B1 -162(4) . . . . ?
F3A B1 F3B2 F3B1 -69(4) . . . . ?
F4B1 B1 F3B2 F3B1 -45(6) . . . . ?
F4A B1 F3B2 F3B1 94(4) . . . . ?
F1B2 B1 F3B2 F3A -131(4) . . . . ?
F4B2 B1 F3B2 F3A 107(4) . . . . ?
F3B1 B1 F3B2 F3A 69(4) . . . . ?
F2A B1 F3B2 F3A 59(5) . . . . ?
F2B1 B1 F3B2 F3A -83(4) . . . . ?
F1B1 B1 F3B2 F3A 169(4) . . . . ?
F2B2 B1 F3B2 F3A -11(4) . . . . ?
F1A B1 F3B2 F3A -92(3) . . . . ?
F4B1 B1 F3B2 F3A 24(6) . . . . ?
F4A B1 F3B2 F3A 164(4) . . . . ?
F1B2 B1 F3B2 F4A 65(2) . . . . ?
F4B2 B1 F3B2 F4A -56(2) . . . . ?
F3B1 B1 F3B2 F4A -94(4) . . . . ?
F2A B1 F3B2 F4A -104.4(19) . . . . ?
F2B1 B1 F3B2 F4A 113(3) . . . . ?
F1B1 B1 F3B2 F4A 6(3) . . . . ?
F2B2 B1 F3B2 F4A -175(2) . . . . ?
F1A B1 F3B2 F4A 104.0(13) . . . . ?
F3A B1 F3B2 F4A -164(4) . . . . ?
F4B1 B1 F3B2 F4A -139(4) . . . . ?
F1B2 B1 F3B2 F2B1 -48(3) . . . . ?
F4B2 B1 F3B2 F2B1 -170(3) . . . . ?
F3B1 B1 F3B2 F2B1 153(4) . . . . ?
F2A B1 F3B2 F2B1 142(3) . . . . ?
F1B1 B1 F3B2 F2B1 -107.5(15) . . . . ?
F2B2 B1 F3B2 F2B1 72(3) . . . . ?
F1A B1 F3B2 F2B1 -9(3) . . . . ?
F3A B1 F3B2 F2B1 83(4) . . . . ?
F4B1 B1 F3B2 F2B1 107(3) . . . . ?
F4A B1 F3B2 F2B1 -113(3) . . . . ?
F1B1 F4A F3B2 F3B1 -85(7) . . . . ?
B1 F4A F3B2 F3B1 -73(3) . . . . ?
F4B2 F4A F3B2 F3B1 -27(3) . . . . ?
F1B2 F4A F3B2 F3B1 -119(3) . . . . ?
F1B1 F4A F3B2 F3A -31(9) . . . . ?
B1 F4A F3B2 F3A -19(4) . . . . ?
F4B2 F4A F3B2 F3A 28(5) . . . . ?
F1B2 F4A F3B2 F3A -65(5) . . . . ?
F3B1 F4A F3B2 F3A 54(4) . . . . ?
F1B1 F4A F3B2 B1 -12(6) . . . . ?
F4B2 F4A F3B2 B1 46.6(12) . . . . ?
F1B2 F4A F3B2 B1 -45.8(10) . . . . ?
F3B1 F4A F3B2 B1 73(3) . . . . ?
F1B1 F4A F3B2 F2B1 33(7) . . . . ?
B1 F4A F3B2 F2B1 44.9(18) . . . . ?
F4B2 F4A F3B2 F2B1 92(2) . . . . ?
F1B2 F4A F3B2 F2B1 -1(2) . . . . ?
F3B1 F4A F3B2 F2B1 118(3) . . . . ?
F1A F2B1 F3B2 F3B1 48(9) . . . . ?
F1B2 F2B1 F3B2 F3B1 78(5) . . . . ?
B1 F2B1 F3B2 F3B1 29(4) . . . . ?
F2B2 F2B1 F3B2 F3B1 -19(4) . . . . ?
F3A F2B1 F3B2 F3B1 -52(4) . . . . ?
F1A F2B1 F3B2 F3A 100(8) . . . . ?
F1B2 F2B1 F3B2 F3A 130(4) . . . . ?
B1 F2B1 F3B2 F3A 82(3) . . . . ?
F2B2 F2B1 F3B2 F3A 33(3) . . . . ?
F1A F2B1 F3B2 B1 19(6) . . . . ?
F1B2 F2B1 F3B2 B1 48.6(17) . . . . ?
F2B2 F2B1 F3B2 B1 -48.6(13) . . . . ?
F3A F2B1 F3B2 B1 -82(3) . . . . ?
F1A F2B1 F3B2 F4A -29(7) . . . . ?
F1B2 F2B1 F3B2 F4A 1(3) . . . . ?
B1 F2B1 F3B2 F4A -47.5(18) . . . . ?
F2B2 F2B1 F3B2 F4A -96.1(19) . . . . ?
F3A F2B1 F3B2 F4A -129(3) . . . . ?
F4B1 F2A F4B2 F1B1 37(15) . . . . ?
B1 F2A F4B2 F1B1 46(3) . . . . ?
F2B2 F2A F4B2 F1B1 60(5) . . . . ?
F4B1 F2A F4B2 B1 -9(13) . . . . ?
F2B2 F2A F4B2 B1 14(3) . . . . ?
F4B1 F2A F4B2 F4A 7(16) . . . . ?
B1 F2A F4B2 F4A 16(3) . . . . ?
F2B2 F2A F4B2 F4A 30(6) . . . . ?
B1 F2A F4B2 F4B1 9(13) . . . . ?
F2B2 F2A F4B2 F4B1 24(12) . . . . ?
F4B1 F2A F4B2 F3B1 -54(14) . . . . ?
B1 F2A F4B2 F3B1 -44.8(15) . . . . ?
F2B2 F2A F4B2 F3B1 -30(4) . . . . ?
F4A F1B1 F4B2 F2A -126(4) . . . . ?
F1B2 F1B1 F4B2 F2A -25(5) . . . . ?
B1 F1B1 F4B2 F2A -49(3) . . . . ?
F4A F1B1 F4B2 B1 -77(3) . . . . ?
F1B2 F1B1 F4B2 B1 24(3) . . . . ?
F1B2 F1B1 F4B2 F4A 101(5) . . . . ?
B1 F1B1 F4B2 F4A 77(3) . . . . ?
F4A F1B1 F4B2 F4B1 -119(4) . . . . ?
F1B2 F1B1 F4B2 F4B1 -18(3) . . . . ?
B1 F1B1 F4B2 F4B1 -41.6(14) . . . . ?
F4A F1B1 F4B2 F3B1 -36(3) . . . . ?
F1B2 F1B1 F4B2 F3B1 65(4) . . . . ?
B1 F1B1 F4B2 F3B1 41.0(11) . . . . ?
F1B2 B1 F4B2 F2A 108(3) . . . . ?
F3B1 B1 F4B2 F2A -111(4) . . . . ?
F2B1 B1 F4B2 F2A 94(12) . . . . ?
F1B1 B1 F4B2 F2A 129(4) . . . . ?
F3B2 B1 F4B2 F2A -131(3) . . . . ?
F2B2 B1 F4B2 F2A -13(3) . . . . ?
F1A B1 F4B2 F2A 75(3) . . . . ?
F3A B1 F4B2 F2A -95(2) . . . . ?
F4B1 B1 F4B2 F2A 2(4) . . . . ?
F4A B1 F4B2 F2A 165(3) . . . . ?
F1B2 B1 F4B2 F1B1 -22(3) . . . . ?
F3B1 B1 F4B2 F1B1 120(2) . . . . ?
F2A B1 F4B2 F1B1 -129(4) . . . . ?
F2B1 B1 F4B2 F1B1 -35(12) . . . . ?
F3B2 B1 F4B2 F1B1 99(3) . . . . ?
F2B2 B1 F4B2 F1B1 -143(3) . . . . ?
F1A B1 F4B2 F1B1 -54(4) . . . . ?
F3A B1 F4B2 F1B1 136(3) . . . . ?
F4B1 B1 F4B2 F1B1 -127(2) . . . . ?
F4A B1 F4B2 F1B1 36(2) . . . . ?
F1B2 B1 F4B2 F4A -57(2) . . . . ?
F3B1 B1 F4B2 F4A 84(2) . . . . ?
F2A B1 F4B2 F4A -165(3) . . . . ?
F2B1 B1 F4B2 F4A -71(11) . . . . ?
F1B1 B1 F4B2 F4A -36(2) . . . . ?
F3B2 B1 F4B2 F4A 63.9(19) . . . . ?
F2B2 B1 F4B2 F4A -178.4(19) . . . . ?
F1A B1 F4B2 F4A -90(2) . . . . ?
F3A B1 F4B2 F4A 100.1(17) . . . . ?
F4B1 B1 F4B2 F4A -163(3) . . . . ?
F1B2 B1 F4B2 F4B1 105(3) . . . . ?
F3B1 B1 F4B2 F4B1 -113.4(16) . . . . ?
F2A B1 F4B2 F4B1 -2(4) . . . . ?
F2B1 B1 F4B2 F4B1 92(11) . . . . ?
F1B1 B1 F4B2 F4B1 127(2) . . . . ?
F3B2 B1 F4B2 F4B1 -134(3) . . . . ?
F2B2 B1 F4B2 F4B1 -16(3) . . . . ?
F1A B1 F4B2 F4B1 73(3) . . . . ?
F3A B1 F4B2 F4B1 -97(3) . . . . ?
F4A B1 F4B2 F4B1 163(3) . . . . ?
F1B2 B1 F4B2 F3B1 -141(3) . . . . ?
F2A B1 F4B2 F3B1 111(4) . . . . ?
F2B1 B1 F4B2 F3B1 -155(11) . . . . ?
F1B1 B1 F4B2 F3B1 -120(2) . . . . ?
F3B2 B1 F4B2 F3B1 -20(3) . . . . ?
F2B2 B1 F4B2 F3B1 98(3) . . . . ?
F1A B1 F4B2 F3B1 -174(3) . . . . ?
F3A B1 F4B2 F3B1 16(3) . . . . ?
F4B1 B1 F4B2 F3B1 113.4(16) . . . . ?
F4A B1 F4B2 F3B1 -84(2) . . . . ?
F1B1 F4A F4B2 F2A 68(5) . . . . ?
B1 F4A F4B2 F2A -17(3) . . . . ?
F1B2 F4A F4B2 F2A 24(4) . . . . ?
F3B2 F4A F4B2 F2A -60(4) . . . . ?
F3B1 F4A F4B2 F2A -72(4) . . . . ?
B1 F4A F4B2 F1B1 -85(3) . . . . ?
F1B2 F4A F4B2 F1B1 -44(3) . . . . ?
F3B2 F4A F4B2 F1B1 -128(3) . . . . ?
F3B1 F4A F4B2 F1B1 -140(3) . . . . ?
F1B1 F4A F4B2 B1 85(3) . . . . ?
F1B2 F4A F4B2 B1 40.9(11) . . . . ?
F3B2 F4A F4B2 B1 -42.7(10) . . . . ?
F3B1 F4A F4B2 B1 -55.2(12) . . . . ?
F1B1 F4A F4B2 F4B1 69(4) . . . . ?
B1 F4A F4B2 F4B1 -15(2) . . . . ?
F1B2 F4A F4B2 F4B1 25(3) . . . . ?
F3B2 F4A F4B2 F4B1 -58(3) . . . . ?
F3B1 F4A F4B2 F4B1 -71(2) . . . . ?
F1B1 F4A F4B2 F3B1 140(3) . . . . ?
B1 F4A F4B2 F3B1 55.2(12) . . . . ?
F1B2 F4A F4B2 F3B1 96.1(15) . . . . ?
F3B2 F4A F4B2 F3B1 12.5(14) . . . . ?
F2B2 F4B1 F4B2 F2A -145(17) . . . . ?
B1 F4B1 F4B2 F2A -170(15) . . . . ?
F2A F4B1 F4B2 F1B1 -145(15) . . . . ?
F2B2 F4B1 F4B2 F1B1 70(5) . . . . ?
B1 F4B1 F4B2 F1B1 45.2(17) . . . . ?
F2A F4B1 F4B2 B1 170(15) . . . . ?
F2B2 F4B1 F4B2 B1 25(4) . . . . ?
F2A F4B1 F4B2 F4A -174(14) . . . . ?
F2B2 F4B1 F4B2 F4A 41(6) . . . . ?
B1 F4B1 F4B2 F4A 16(2) . . . . ?
F2A F4B1 F4B2 F3B1 125(15) . . . . ?
F2B2 F4B1 F4B2 F3B1 -19(4) . . . . ?
B1 F4B1 F4B2 F3B1 -44.4(11) . . . . ?
F3B2 F3B1 F4B2 F2A 97(5) . . . . ?
F3A F3B1 F4B2 F2A 33(6) . . . . ?
B1 F3B1 F4B2 F2A 59(3) . . . . ?
F4A F3B1 F4B2 F2A 128(3) . . . . ?
F3B2 F3B1 F4B2 F1B1 -12(4) . . . . ?
F3A F3B1 F4B2 F1B1 -76(5) . . . . ?
B1 F3B1 F4B2 F1B1 -49.7(16) . . . . ?
F4A F3B1 F4B2 F1B1 19.2(18) . . . . ?
F3B2 F3B1 F4B2 B1 38(4) . . . . ?
F3A F3B1 F4B2 B1 -26(4) . . . . ?
F4A F3B1 F4B2 B1 68.9(17) . . . . ?
F3B2 F3B1 F4B2 F4A -31(4) . . . . ?
F3A F3B1 F4B2 F4A -95(5) . . . . ?
B1 F3B1 F4B2 F4A -68.9(17) . . . . ?
F3B2 F3B1 F4B2 F4B1 87(4) . . . . ?
F3A F3B1 F4B2 F4B1 23(4) . . . . ?
B1 F3B1 F4B2 F4B1 49.4(14) . . . . ?
F4A F3B1 F4B2 F4B1 118(2) . . . . ?
